data_2200531
loop_
_publ_author_name
'Akashi, Haruo '
'Mori, Masayasu '
'Shibahara, Takashi '

_publ_section_title
;
 Pentaamminenitrosylchromium(III) dichloride
;
_journal_issue 9
_journal_name_full 'Acta Crystallographica Section E'
_journal_page_first i75
_journal_page_last i76
_journal_paper_doi 10.1107/S1600536801012983
_journal_volume 57
_journal_year 2001
_chemical_formula_iupac '[Cr (N O) (N H3)5] Cl2'
_chemical_formula_moiety 'Cl2 Cr1 H15 N6 O1'
_chemical_formula_sum 'Cl2 Cr H15 N6 O'
_chemical_formula_weight 238.06
_space_group_IT_number 63
_symmetry_cell_setting orthorhombic
_symmetry_space_group_name_Hall '-C 2c 2'
_symmetry_space_group_name_H-M 'C m c m'
_cell_angle_alpha 90
_cell_angle_beta 90
_cell_angle_gamma 90
_cell_formula_units_Z 4
_cell_length_a 10.0236(9)
_cell_length_b 9.098(3)
_cell_length_c 10.3570(10)
_cell_measurement_reflns_used 1131
_cell_measurement_temperature 273
_cell_measurement_theta_max 27.5
_cell_measurement_theta_min 3.0
_cell_volume 944.5(3)
_computing_cell_refinement CRYSTALCLEAR
_computing_data_collection 'CRYSTALCLEAR (Rigaku, 1996)'
_computing_data_reduction 'TEXSAN (Molecular Structure Corporation & Rigaku Corporation, 1999)'
_computing_molecular_graphics 'ORTEPII (Johnson, 1976)'
_computing_publication_material TEXSAN
_computing_structure_refinement TEXSAN
_computing_structure_solution 'SIR92 (Altomare et al., 1994)'
_diffrn_detector_area_resol_mean 7.32
_diffrn_measured_fraction_theta_full 1.0221
_diffrn_measured_fraction_theta_max 1.0221
_diffrn_measurement_device_type 'Rigaku/MSC Mercury CCD'
_diffrn_measurement_method \w
_diffrn_radiation_type MoK\a
_diffrn_radiation_wavelength .7107
_diffrn_reflns_av_R_equivalents .084
_diffrn_reflns_limit_h_max 12
_diffrn_reflns_limit_h_min -11
_diffrn_reflns_limit_k_max 11
_diffrn_reflns_limit_k_min -11
_diffrn_reflns_limit_l_max 11
_diffrn_reflns_limit_l_min -13
_diffrn_reflns_number 5457
_diffrn_reflns_theta_full 27.2
_diffrn_reflns_theta_max 27.2
_exptl_absorpt_coefficient_mu 1.734
_exptl_absorpt_correction_T_max .707
_exptl_absorpt_correction_T_min .587
_exptl_absorpt_correction_type multi-scan
_exptl_absorpt_process_details '(TEXSAN; Molecular Structure Corporation & Rigaku Corporation, 1999)'
_exptl_crystal_colour Orange
_exptl_crystal_density_diffrn 1.674
_exptl_crystal_density_meas 1.62
_exptl_crystal_density_method flotation
_exptl_crystal_description Prism
_exptl_crystal_F_000 492
_exptl_crystal_size_max .20
_exptl_crystal_size_mid .10
_exptl_crystal_size_min .10
_refine_diff_density_max .88
_refine_diff_density_min -.48
_refine_ls_extinction_method none
_refine_ls_goodness_of_fit_ref .83
_refine_ls_hydrogen_treatment noref
_refine_ls_number_parameters 34
_refine_ls_number_reflns 601
_refine_ls_R_factor_gt .044
_refine_ls_shift/su_max <0.001
_refine_ls_structure_factor_coef Fsqd
_refine_ls_weighting_details 'w = 1/[\s^2^(Fo^2^) + (0.034P^2^] where P = (Fo^2^+2Fc^2^)/3'
_refine_ls_weighting_scheme calc
_refine_ls_wR_factor_ref .117
_reflns_number_gt 389
_reflns_number_total 601
_reflns_threshold_expression F^2^>2\s(F^2^)
_cod_data_source_file tk6023.cif
_cod_data_source_block I
_cod_original_cell_volume 944.5(5)
_cod_original_formula_sum 'Cl2 Cr1 H15 N6 O1'
_cod_database_code 2200531
_cod_database_fobs_code 2200531

loop_
_symmetry_equiv_pos_as_xyz
x,y,z
x,-y,-z
x,y,1/2-z
x,-y,1/2+z
-x,-y,-z
-x,y,z
-x,-y,1/2+z
-x,y,1/2-z
1/2+x,1/2+y,z
1/2+x,1/2-y,-z
1/2+x,1/2+y,1/2-z
1/2+x,1/2-y,1/2+z
1/2-x,1/2-y,-z
1/2-x,1/2+y,z
1/2-x,1/2-y,1/2+z
1/2-x,1/2+y,1/2-z

loop_
_atom_site_label
_atom_site_fract_x
_atom_site_fract_y
_atom_site_fract_z
_atom_site_U_iso_or_equiv
_atom_site_adp_type
_atom_site_calc_flag
_atom_site_refinement_flags
_atom_site_occupancy
_atom_site_disorder_assembly
_atom_site_disorder_group
_atom_site_type_symbol
Cr1 .5000 .30050(10) .7500 .0167(3) Uani d S .25 . . Cr
Cl1 .21680(10) .5000 1.0000 .0214(3) Uani d S .50 . . Cl
O1 .5000 .6166(7) .7500 .028(2) Uani d S .25 . . O
N1 .5000 .4870(7) .7500 .017(2) Uani d S .25 . . N
N2 .5000 .0668(7) .7500 .025(2) Uani d S .25 . . N
N3 .2926(5) .2834(5) .7500 .0230(10) Uani d S .50 . . N
N4 .5000 .2890(5) .9513(4) .0200(10) Uani d S .50 . . N
H1 .5894 .0320 .7500 .0295 Uiso calc SP .25 . . H
H2 .4553 .0320 .8249 .0295 Uiso calc P .50 . . H
H3 .2678 .1827 .7500 .0272 Uiso calc S .50 . . H
H4 .2578 .3299 .8249 .0272 Uiso calc . 1.00 . . H
H5 .5000 .1890 .9775 .0246 Uiso calc S .50 . . H
H6 .4226 .3365 .9840 .0246 Uiso calc . 1.00 . . H

loop_
_atom_site_aniso_label
_atom_site_aniso_U_11
_atom_site_aniso_U_22
_atom_site_aniso_U_33
_atom_site_aniso_U_12
_atom_site_aniso_U_13
_atom_site_aniso_U_23
Cr1 .0186(6) .0169(7) .0146(6) .0000 .0000 .0000
Cl1 .0219(6) .0220(7) .0203(6) .0000 .0000 -.0007(5)
O1 .023(3) .038(4) .025(3) .0000 .0000 .0000
N1 .018(3) .019(4) .014(3) .0000 .0000 .0000
N2 .034(4) .017(4) .022(4) .0000 .0000 .0000
N3 .023(2) .021(3) .024(2) -.004(2) .0000 .0000
N4 .023(2) .018(2) .020(2) .0000 .0000 .000(2)

loop_
_atom_type_symbol
_atom_type_description
_atom_type_scat_dispersion_real
_atom_type_scat_dispersion_imag
_atom_type_scat_source
Cr Cr .321 .624
;International Tables for Crystallography
(1992, Vol. C, Tables 4.2.6.8 and 6.1.1.1)
;
N N .006 .003
;International Tables for Crystallography
(1992, Vol. C, Tables 4.2.6.8 and 6.1.1.1)
;
O O .011 .006
;International Tables for Crystallography
(1992, Vol. C, Tables 4.2.6.8 and 6.1.1.1)
;
Cl Cl .148 .159
;International Tables for Crystallography
(1992, Vol. C, Tables 4.2.6.8 and 6.1.1.1)
;
H H .000 .000
;International Tables for Crystallography
(1992, Vol. C, Table 6.1.1.2)
;

loop_
_geom_angle_atom_site_label_1
_geom_angle_atom_site_label_2
_geom_angle_atom_site_label_3
_geom_angle_site_symmetry_1
_geom_angle_site_symmetry_3
_geom_angle
_geom_angle_publ_flag
N1 Cr1 N2 . . 180.0 yes
N1 Cr1 N3 . . 94.30(10) yes
N1 Cr1 N3 . 6_655 94.30(10) no
N1 Cr1 N4 . . 92.90(10) yes
N1 Cr1 N4 . 3_556 92.90(10) no
N2 Cr1 N3 . . 85.70(10) yes
N2 Cr1 N3 . 6_655 85.70(10) no
N2 Cr1 N4 . . 87.10(10) yes
N2 Cr1 N4 . 3_556 87.10(10) no
N3 Cr1 N3 . 6_655 171.4(3) yes
N3 Cr1 N4 . . 89.790(10) yes
N3 Cr1 N4 . 3_556 89.790(10) no
N3 Cr1 N4 6_655 . 89.790(10) no
N3 Cr1 N4 6_655 3_556 89.790(10) no
N4 Cr1 N4 . 3_556 174.3(3) yes
Cr1 N1 O1 . . 180.0 yes
Cr1 N2 H1 . . 109.5 no
Cr1 N2 H1 . 6_655 109.5 no
Cr1 N2 H2 . . 109.5 no
Cr1 N2 H2 . 3_556 109.5 no
Cr1 N2 H2 . 6_655 109.5 no
Cr1 N2 H2 . 8_656 109.5 no
H1 N2 H1 . 6_655 141.0 no
H1 N2 H2 . . 109.4 no
H1 N2 H2 . 3_556 109.4 no
H1 N2 H2 . 6_655 56.2 no
H1 N2 H2 . 8_656 56.2 no
H1 N2 H2 6_655 . 56.2 no
H1 N2 H2 6_655 3_556 56.2 no
H1 N2 H2 6_655 6_655 109.4 no
H1 N2 H2 6_655 8_656 109.4 no
H2 N2 H2 . 3_556 109.5 no
H2 N2 H2 . 6_655 56.2 no
H2 N2 H2 . 8_656 141.0 no
H2 N2 H2 3_556 6_655 141.0 no
H2 N2 H2 3_556 8_656 56.2 no
H2 N2 H2 6_655 8_656 109.5 no
Cr1 N3 H3 . . 109.5 no
Cr1 N3 H4 . . 109.5 no
Cr1 N3 H4 . 3_556 109.5 no
H3 N3 H4 . . 109.5 no
H3 N3 H4 . 3_556 109.5 no
H4 N3 H4 . 3_556 109.5 no
Cr1 N4 H5 . . 109.5 no
Cr1 N4 H6 . . 109.5 no
Cr1 N4 H6 . 6_655 109.5 no
H5 N4 H6 . . 109.5 no
H5 N4 H6 . 6_655 109.5 no
H6 N4 H6 . 6_655 109.4 no

loop_
_geom_bond_atom_site_label_1
_geom_bond_atom_site_label_2
_geom_bond_site_symmetry_1
_geom_bond_site_symmetry_2
_geom_bond_distance
_geom_bond_publ_flag
Cr1 N1 . . 1.697(7) yes
Cr1 N2 . . 2.126(7) yes
Cr1 N3 . . 2.085(4) yes
Cr1 N3 . 6_655 2.085(4) yes
Cr1 N4 . . 2.087(4) yes
Cr1 N4 . 3_556 2.087(4) yes
O1 N1 . . 1.179(8) yes
N2 H1 . . .950 no
N2 H1 . 6_655 .950 no
N2 H2 . . .950 no
N2 H2 . 3_556 .950 no
N2 H2 . 6_655 .950 no
N2 H2 . 8_656 .950 no
N3 H3 . . .950 no
N3 H4 . . .950 no
N3 H4 . 3_556 .950 no
N4 H5 . . .950 no
N4 H6 . . .950 no
N4 H6 . 6_655 .950 no

loop_
_geom_contact_atom_site_label_1
_geom_contact_atom_site_label_2
_geom_contact_distance
_geom_contact_site_symmetry_2
_geom_contact_publ_flag
Cl1 N3 3.341(3) . no
Cl1 N3 3.341(3) 2_567 no
Cl1 N2 3.434(2) 9_455 no
Cl1 N2 3.434(2) 10_457 no
Cl1 N4 3.448(4) 9_455 no
Cl1 N4 3.448(4) 10_457 no
Cl1 N4 3.464(3) . no
Cl1 N4 3.464(3) 2_567 no
O1 N4 3.211(5) 2_567 no
O1 N4 3.211(5) 4_564 no
O1 N3 3.302(5) 9_555 no
O1 N3 3.302(5) 14_555 no

loop_
_geom_hbond_atom_site_label_D
_geom_hbond_atom_site_label_H
_geom_hbond_atom_site_label_A
_geom_hbond_site_symmetry_D
_geom_hbond_site_symmetry_H
_geom_hbond_site_symmetry_A
_geom_hbond_distance_DH
_geom_hbond_distance_HA
_geom_hbond_distance_DA
_geom_hbond_angle_DHA
N3 H3 O1 . . 14_545 .950 2.750 3.302(6) 117.805
N3 H3 O1 6_655 6_655 9_545 .950 2.750 3.302(6) 117.805
N4 H6 O1 . . 4_565 .950 2.894 3.211(5) 100.801
N4 H6 O1 . 6_655 4_565 .950 2.894 3.211(5) 100.801
N4 H6 O1 3_556 3_556 2_566 .950 2.894 3.211(5) 100.801
N4 H6 O1 3_556 8_656 2_566 .950 2.894 3.211(5) 100.801
